data_7236526
loop_
_publ_author_name
'Wang, Lu'
'Fan, Guilan'
'Xu, Xiufang'
'Chen, Diming'
'Wang, Liang'
'Shi, Wei'
'Cheng, Peng'

_publ_section_title
;
 Detection of polychlorinated benzenes (persistent organic pollutants) by
 a luminescent sensor based on a lanthanide metal--organic framework
;
_journal_issue 11
_journal_name_full 'Journal of Materials Chemistry A'
_journal_page_first 5541
_journal_paper_doi 10.1039/C7TA00256D
_journal_volume 5
_journal_year 2017
_chemical_formula_moiety '0.25(C144 H116 Eu8 N44 O56), 2(O)'
_chemical_formula_sum 'C36 H29 Eu2 N11 O16'
_chemical_formula_weight 1175.62
_space_group_crystal_system monoclinic
_space_group_IT_number 15
_space_group_name_Hall '-I 2ya'
_space_group_name_H-M_alt 'I 1 2/a 1'
_atom_sites_solution_hydrogens geom
_atom_sites_solution_primary direct
_audit_creation_date 2016-06-20
_audit_creation_method
;
Olex2 1.2
(compiled 2016.02.19 svn.r3266 for OlexSys, GUI svn.r5155)
;
_audit_update_record
;
2016-09-19 deposited with the CCDC.
2017-02-10 downloaded from the CCDC.
;
_cell_angle_alpha 90
_cell_angle_beta 114.512(4)
_cell_angle_gamma 90
_cell_formula_units_Z 4
_cell_length_a 17.4164(6)
_cell_length_b 14.2453(4)
_cell_length_c 20.4424(7)
_cell_measurement_reflns_used 3839
_cell_measurement_temperature 122.35(10)
_cell_measurement_theta_max 28.8160
_cell_measurement_theta_min 3.2870
_cell_volume 4614.7(3)
_computing_cell_refinement
;
CrysAlisPro, Agilent Technologies,
Version 1.171.36.32 (release 02-08-2013 CrysAlis171 .NET)
(compiled Aug  2 2013,16:46:58)
;
_computing_data_collection
;
CrysAlisPro, Agilent Technologies,
Version 1.171.36.32 (release 02-08-2013 CrysAlis171 .NET)
(compiled Aug  2 2013,16:46:58)
;
_computing_data_reduction
;
CrysAlisPro, Agilent Technologies,
Version 1.171.36.32 (release 02-08-2013 CrysAlis171 .NET)
(compiled Aug  2 2013,16:46:58)
;
_computing_molecular_graphics 'Olex2 (Dolomanov et al., 2009)'
_computing_publication_material 'Olex2 (Dolomanov et al., 2009)'
_computing_structure_refinement 'ShelXL (Sheldrick, 2015)'
_computing_structure_solution 'ShelXS (Sheldrick, 2008)'
_diffrn_ambient_temperature 122.35(10)
_diffrn_detector_area_resol_mean 16.2116
_diffrn_measured_fraction_theta_full 0.977
_diffrn_measured_fraction_theta_max 0.998
_diffrn_measurement_details
;
#__ type_ start__ end____ width___ exp.time_
  1 omega   41.00   78.00   1.0000   14.0000
omega____ theta____ kappa____ phi______ frames
    -       18.3497  178.0000   60.0000 37

#__ type_ start__ end____ width___ exp.time_
  2 omega  -46.00   44.00   1.0000   14.0000
omega____ theta____ kappa____ phi______ frames
    -       18.3497  -37.0000   30.0000 90

#__ type_ start__ end____ width___ exp.time_
  3 omega  -17.00   14.00   1.0000   14.0000
omega____ theta____ kappa____ phi______ frames
    -       18.3497  -99.0000  -60.0000 31

#__ type_ start__ end____ width___ exp.time_
  4 omega  -30.00   51.00   1.0000   14.0000
omega____ theta____ kappa____ phi______ frames
    -      -18.5841   37.0000 -150.0000 81
;
_diffrn_measurement_device_type 'SuperNova, Single source at offset, Eos'
_diffrn_measurement_method '\w scans'
_diffrn_orient_matrix_UB_11 -0.0120185000
_diffrn_orient_matrix_UB_12 -0.0299894000
_diffrn_orient_matrix_UB_13 -0.0302886000
_diffrn_orient_matrix_UB_21 -0.0393484000
_diffrn_orient_matrix_UB_22 -0.0082521000
_diffrn_orient_matrix_UB_23 0.0016327000
_diffrn_orient_matrix_UB_31 -0.0176968000
_diffrn_orient_matrix_UB_32 0.0388702000
_diffrn_orient_matrix_UB_33 -0.0230849000
_diffrn_radiation_monochromator mirror
_diffrn_radiation_type MoK\a
_diffrn_radiation_wavelength 0.71073
_diffrn_reflns_av_R_equivalents 0.0389
_diffrn_reflns_av_unetI/netI 0.0573
_diffrn_reflns_Laue_measured_fraction_full 0.977
_diffrn_reflns_Laue_measured_fraction_max 0.998
_diffrn_reflns_limit_h_max 19
_diffrn_reflns_limit_h_min -20
_diffrn_reflns_limit_k_max 16
_diffrn_reflns_limit_k_min -15
_diffrn_reflns_limit_l_max 23
_diffrn_reflns_limit_l_min -24
_diffrn_reflns_number 9331
_diffrn_reflns_point_group_measured_fraction_full 0.977
_diffrn_reflns_point_group_measured_fraction_max 0.998
_diffrn_reflns_theta_full 25.242
_diffrn_reflns_theta_max 25.009
_diffrn_reflns_theta_min 3.141
_diffrn_source 'SuperNova (Mo) X-ray Source'
_exptl_absorpt_coefficient_mu 2.771
_exptl_absorpt_correction_T_max 1.00000
_exptl_absorpt_correction_T_min 0.66702
_exptl_absorpt_correction_type multi-scan
_exptl_absorpt_process_details
;
CrysAlisPro, Agilent Technologies,
Version 1.171.36.32 (release 02-08-2013 CrysAlis171 .NET)
(compiled Aug  2 2013,16:46:58)
Empirical absorption correction using spherical harmonics,
 implemented in SCALE3 ABSPACK scaling algorithm.
;
_exptl_crystal_density_diffrn 1.692
_exptl_crystal_F_000 2304
_refine_diff_density_max 2.189
_refine_diff_density_min -1.409
_refine_diff_density_rms 0.179
_refine_ls_extinction_method none
_refine_ls_goodness_of_fit_ref 1.003
_refine_ls_hydrogen_treatment constr
_refine_ls_matrix_type full
_refine_ls_number_parameters 297
_refine_ls_number_reflns 4063
_refine_ls_number_restraints 0
_refine_ls_restrained_S_all 1.003
_refine_ls_R_factor_all 0.0505
_refine_ls_R_factor_gt 0.0412
_refine_ls_shift/su_max 0.001
_refine_ls_shift/su_mean 0.000
_refine_ls_structure_factor_coef Fsqd
_refine_ls_weighting_details 'w=1/[\s^2^(Fo^2^)+(0.1000P)^2^] where P=(Fo^2^+2Fc^2^)/3'
_refine_ls_weighting_scheme calc
_refine_ls_wR_factor_gt 0.1313
_refine_ls_wR_factor_ref 0.1417
_reflns_Friedel_coverage 0.000
_reflns_number_gt 3449
_reflns_number_total 4063
_reflns_threshold_expression 'I > 2\s(I)'
_cod_data_source_file c7ta00256d2.cif
_cod_data_source_block p150326e
_cod_database_code 7236526
_shelxl_version_number 2013-4
_chemical_oxdiff_formula 'C EU'
_shelx_space_group_comment
;
The symmetry employed for this shelxl refinement is uniquely defined
by the following loop, which should always be used as a source of
symmetry information in preference to the above space-group names.
They are only intended as comments.
;
_reflns_odcompleteness_completeness 99.80
_reflns_odcompleteness_iscentric 1
_reflns_odcompleteness_theta 26.32
_olex2_refinement_description
;
1. Fixed Uiso
 At 1.2 times of:
  All C(H) groups
 At 1.5 times of:
  All C(H,H,H) groups
2.a Aromatic/amide H refined with riding coordinates:
 C4(H4), C13(H13), C15(H15), C16(H16), C20(H20), C21(H21), C23(H23), C25(H25),
 C38(H38)
2.b Idealised Me refined as rotating group:
 C27(H27a,H27b,H27c), C37(H37a,H37b,H37c)
;
_olex2_submission_special_instructions 'No special instructions were received'

loop_
_space_group_symop_operation_xyz
'x, y, z'
'-x+1/2, y, -z'
'x+1/2, y+1/2, z+1/2'
'-x+1, y+1/2, -z+1/2'
'-x, -y, -z'
'x-1/2, -y, z'
'-x+1/2, -y+1/2, -z+1/2'
'x, -y+1/2, z+1/2'

loop_
_atom_site_label
_atom_site_type_symbol
_atom_site_fract_x
_atom_site_fract_y
_atom_site_fract_z
_atom_site_U_iso_or_equiv
_atom_site_adp_type
_atom_site_occupancy
_atom_site_site_symmetry_order
_atom_site_calc_flag
_atom_site_refinement_flags_posn
_atom_site_refinement_flags_adp
_atom_site_refinement_flags_occupancy
Eu1 Eu 0.20785(2) 0.88692(2) 0.20392(2) 0.00767(16) Uani 1 1 d . . .
C3 C 0.1429(4) 1.0343(4) 0.2583(3) 0.0096(13) Uani 1 1 d . . .
C4 C 0.0252(5) 1.1100(4) 0.2805(3) 0.0143(15) Uani 1 1 d . . .
H4 H -0.0070 1.0564 0.2617 0.017 Uiso 1 1 calc R . .
C5 C 0.2500 0.5146(7) 0.0000 0.018(2) Uani 1 2 d S T P
O6 O 0.3581(3) 0.8895(3) 0.2650(3) 0.0208(12) Uani 1 1 d . . .
N7 N 0.2590(4) 1.0215(4) 0.1473(3) 0.0159(12) Uani 1 1 d . . .
O8 O 0.0943(3) 0.9708(3) 0.2228(2) 0.0199(10) Uani 1 1 d . . .
O9 O 0.2203(3) 1.0360(3) 0.2722(2) 0.0175(10) Uani 1 1 d . . .
C10 C 0.1067(4) 1.1144(4) 0.2865(3) 0.0120(15) Uani 1 1 d . . .
O11 O 0.2498(3) 0.7970(3) 0.1249(2) 0.0172(10) Uani 1 1 d . . .
O12 O 0.0954(3) 0.9078(4) 0.0866(2) 0.0240(12) Uani 1 1 d . . .
C13 C 0.1006(6) 0.8987(5) 0.0273(4) 0.0268(18) Uani 1 1 d . . .
H13 H 0.1521 0.9104 0.0254 0.032 Uiso 1 1 calc R . .
N14 N 0.2500 0.4131(6) 0.0000 0.0207(19) Uani 1 2 d S T P
C15 C 0.2537(4) 0.5617(5) 0.0594(3) 0.0173(15) Uani 1 1 d . . .
H15 H 0.2562 0.5285 0.0994 0.021 Uiso 1 1 calc R . .
C16 C 0.2928(5) 1.1000(5) 0.1789(4) 0.0205(17) Uani 1 1 d . . .
H16 H 0.2888 1.1229 0.2199 0.025 Uiso 1 1 calc R . .
N17 N 0.3343(4) 1.1437(4) 0.1451(3) 0.0153(12) Uani 1 1 d . . .
C18 C 0.2539(4) 0.6601(5) 0.0601(3) 0.0149(14) Uani 1 1 d . . .
N19 N 0.0359(4) 0.8732(4) -0.0321(3) 0.0223(14) Uani 1 1 d . . .
C20 C 0.2500 0.7068(6) 0.0000 0.0125(19) Uani 1 2 d S T P
H20 H 0.2500 0.7721 0.0000 0.015 Uiso 1 2 calc RS T P
C21 C 0.1558(4) 1.1945(4) 0.3138(3) 0.0144(14) Uani 1 1 d . . .
H21 H 0.2114 1.1971 0.3192 0.017 Uiso 1 1 calc R . .
O22 O 0.1272(3) 0.7541(3) 0.1878(3) 0.0299(13) Uani 1 1 d . . .
C23 C 0.3224(6) 1.0875(5) 0.0886(4) 0.0264(18) Uani 1 1 d . . .
H23 H 0.3431 1.1001 0.0543 0.032 Uiso 1 1 calc R . .
N24 N 0.2163(4) 0.2672(4) 0.0105(3) 0.0328(16) Uani 1 1 d . . .
C25 C 0.4629(4) 1.2336(4) 0.1718(3) 0.0131(13) Uani 1 1 d . . .
H25 H 0.4859 1.1825 0.1580 0.016 Uiso 1 1 calc R . .
O26 O 0.2277(3) 0.8408(4) 0.3194(2) 0.0292(13) Uani 1 1 d . . .
C27 C 0.0465(6) 0.8713(6) -0.1003(4) 0.036(2) Uani 1 1 d . . .
H27A H 0.0128 0.9199 -0.1316 0.054 Uiso 1 1 calc GR . .
H27B H 0.0289 0.8114 -0.1232 0.054 Uiso 1 1 calc GR . .
H27C H 0.1048 0.8814 -0.0905 0.054 Uiso 1 1 calc GR . .
C28 C -0.0094(4) 1.1852(4) 0.3027(3) 0.0140(14) Uani 1 1 d . . .
C29 C 0.2585(4) 0.7092(5) 0.1269(3) 0.0144(14) Uani 1 1 d . . .
C30 C 0.3812(4) 1.2298(4) 0.1672(3) 0.0123(13) Uani 1 1 d . . .
C32 C 0.3991(4) 0.8180(5) 0.2915(4) 0.0194(16) Uani 1 1 d . . .
N33 N 0.2787(4) 1.0140(4) 0.0882(3) 0.0248(14) Uani 1 1 d . . .
C37 C -0.0452(6) 0.8531(7) -0.0353(5) 0.043(2) Uani 1 1 d . . .
H37A H -0.0431 0.8542 0.0124 0.065 Uiso 1 1 calc GR . .
H37B H -0.0629 0.7921 -0.0560 0.065 Uiso 1 1 calc GR . .
H37C H -0.0847 0.8995 -0.0643 0.065 Uiso 1 1 calc GR . .
C38 C 0.1993(5) 0.3534(5) 0.0162(4) 0.0301(18) Uani 1 1 d . . .
H38 H 0.1572 0.3731 0.0299 0.036 Uiso 1 1 calc R . .
O O 0.3971(10) 1.1028(11) 0.3709(6) 0.202(9) Uani 1 1 d . . .

loop_
_atom_site_aniso_label
_atom_site_aniso_U_11
_atom_site_aniso_U_22
_atom_site_aniso_U_33
_atom_site_aniso_U_23
_atom_site_aniso_U_13
_atom_site_aniso_U_12
Eu1 0.0081(2) 0.0077(2) 0.0089(2) -0.00073(11) 0.00518(16) -0.00068(11)
C3 0.013(3) 0.003(3) 0.009(3) 0.003(2) 0.000(3) 0.001(3)
C4 0.016(4) 0.013(3) 0.010(3) -0.001(3) 0.001(3) -0.004(3)
C5 0.013(5) 0.014(5) 0.024(5) 0.000 0.006(4) 0.000
O6 0.008(3) 0.026(3) 0.026(3) 0.006(2) 0.005(2) 0.008(2)
N7 0.021(3) 0.014(3) 0.013(3) -0.001(2) 0.008(2) -0.001(2)
O8 0.012(2) 0.018(2) 0.027(2) -0.007(2) 0.005(2) 0.003(2)
O9 0.019(3) 0.013(2) 0.025(2) -0.007(2) 0.014(2) -0.003(2)
C10 0.011(4) 0.015(4) 0.010(3) 0.000(2) 0.005(3) 0.000(2)
O11 0.023(3) 0.019(2) 0.015(2) -0.003(2) 0.013(2) 0.001(2)
O12 0.019(3) 0.037(3) 0.013(2) -0.004(2) 0.004(2) 0.004(2)
C13 0.033(5) 0.021(4) 0.020(4) 0.000(3) 0.005(4) -0.002(3)
N14 0.023(5) 0.010(4) 0.021(4) 0.000 0.000(4) 0.000
C15 0.019(4) 0.016(3) 0.015(3) 0.004(3) 0.005(3) 0.001(3)
C16 0.030(5) 0.018(4) 0.021(4) 0.001(3) 0.017(3) -0.003(3)
N17 0.023(3) 0.005(3) 0.025(3) -0.006(2) 0.017(3) -0.007(2)
C18 0.019(4) 0.015(3) 0.017(3) 0.004(3) 0.013(3) 0.004(3)
N19 0.020(4) 0.028(3) 0.012(3) 0.005(2) 0.000(3) -0.004(3)
C20 0.016(5) 0.007(4) 0.020(5) 0.000 0.012(4) 0.000
C21 0.014(4) 0.014(3) 0.016(3) 0.001(3) 0.008(3) -0.004(3)
O22 0.023(3) 0.016(3) 0.062(4) -0.010(3) 0.029(3) -0.011(2)
C23 0.048(5) 0.018(4) 0.025(4) -0.003(3) 0.027(4) -0.006(4)
N24 0.037(4) 0.016(3) 0.037(4) 0.004(3) 0.006(3) 0.001(3)
C25 0.019(4) 0.007(3) 0.018(3) 0.003(3) 0.013(3) 0.001(3)
O26 0.038(3) 0.042(3) 0.015(2) 0.012(3) 0.019(2) 0.018(3)
C27 0.040(6) 0.051(5) 0.013(4) 0.004(4) 0.007(4) 0.010(4)
C28 0.014(4) 0.014(3) 0.016(3) 0.001(3) 0.007(3) 0.000(3)
C29 0.015(4) 0.016(4) 0.014(3) -0.001(3) 0.008(3) 0.000(3)
C30 0.014(4) 0.011(3) 0.013(3) 0.002(3) 0.006(3) -0.005(3)
C32 0.015(4) 0.023(4) 0.022(3) -0.015(3) 0.010(3) -0.007(3)
N33 0.035(4) 0.020(3) 0.028(3) -0.001(3) 0.021(3) -0.009(3)
C37 0.033(5) 0.052(6) 0.033(5) -0.017(5) 0.002(4) -0.003(5)
C38 0.032(5) 0.015(4) 0.041(5) 0.009(4) 0.013(4) 0.006(4)
O 0.207(16) 0.30(2) 0.092(8) -0.141(10) 0.053(9) -0.147(13)

loop_
_atom_type_symbol
_atom_type_description
_atom_type_scat_dispersion_real
_atom_type_scat_dispersion_imag
_atom_type_scat_source
C C 0.0033 0.0016 'International Tables Vol C Tables 4.2.6.8 and 6.1.1.4'
H H 0.0000 0.0000 'International Tables Vol C Tables 4.2.6.8 and 6.1.1.4'
Eu Eu -0.1578 3.6682 'International Tables Vol C Tables 4.2.6.8 and 6.1.1.4'
N N 0.0061 0.0033 'International Tables Vol C Tables 4.2.6.8 and 6.1.1.4'
O O 0.0106 0.0060 'International Tables Vol C Tables 4.2.6.8 and 6.1.1.4'

loop_
_geom_angle_atom_site_label_1
_geom_angle_atom_site_label_2
_geom_angle_atom_site_label_3
_geom_angle
_geom_angle_site_symmetry_1
_geom_angle_site_symmetry_3
C3 Eu1 Eu1 128.29(12) . 7_565
C3 Eu1 C32 120.01(17) . .
O6 Eu1 Eu1 71.64(10) . 7_565
O6 Eu1 C3 108.33(17) . .
O6 Eu1 N7 73.49(16) . .
O6 Eu1 O8 133.25(16) . .
O6 Eu1 O9 82.70(16) . .
O6 Eu1 O11 77.66(16) . .
O6 Eu1 O12 141.47(18) . .
O6 Eu1 C32 19.04(16) . .
N7 Eu1 Eu1 138.50(12) . 7_565
N7 Eu1 C3 83.88(18) . .
N7 Eu1 C32 90.36(18) . .
O8 Eu1 Eu1 121.17(11) . 7_565
O8 Eu1 C3 26.16(16) . .
O8 Eu1 N7 99.08(16) . .
O8 Eu1 O9 52.62(15) . .
O8 Eu1 C32 140.53(15) . .
O9 Eu1 Eu1 126.10(10) . 7_565
O9 Eu1 C3 26.46(16) . .
O9 Eu1 N7 69.69(15) . .
O9 Eu1 C32 96.82(16) . .
O11 Eu1 Eu1 70.62(11) . 7_565
O11 Eu1 C3 161.00(16) . .
O11 Eu1 N7 80.61(15) . .
O11 Eu1 O8 148.06(15) . .
O11 Eu1 O9 148.04(15) . .
O11 Eu1 O12 75.15(16) . .
O11 Eu1 C32 71.18(16) . .
O12 Eu1 Eu1 122.41(12) . 7_565
O12 Eu1 C3 90.43(17) . .
O12 Eu1 N7 75.55(17) . .
O12 Eu1 O8 73.91(16) . .
O12 Eu1 O9 107.33(16) . .
O12 Eu1 C32 145.19(17) . .
O22 Eu1 Eu1 52.80(14) . 7_565
O22 Eu1 C3 110.33(17) . .
O22 Eu1 O6 124.08(17) . .
O22 Eu1 N7 148.39(18) . .
O22 Eu1 O8 86.50(16) . .
O22 Eu1 O9 133.29(16) . .
O22 Eu1 O11 78.64(16) . .
O22 Eu1 O12 76.24(19) . .
O22 Eu1 O26 74.9(2) . .
O22 Eu1 C32 105.03(18) . .
O26 Eu1 Eu1 54.78(13) . 7_565
O26 Eu1 C3 74.11(18) . .
O26 Eu1 O6 78.75(19) . .
O26 Eu1 N7 136.76(19) . .
O26 Eu1 O8 76.76(16) . .
O26 Eu1 O9 74.49(17) . .
O26 Eu1 O11 124.88(17) . .
O26 Eu1 O12 139.63(19) . .
O26 Eu1 C32 70.46(18) . .
C32 Eu1 Eu1 52.70(12) . 7_565
O8 C3 Eu1 61.1(3) . .
O8 C3 O9 123.4(6) . .
O8 C3 C10 118.5(6) . .
O9 C3 Eu1 62.3(3) . .
O9 C3 C10 118.2(5) . .
C10 C3 Eu1 179.0(4) . .
C10 C4 H4 119.8 . .
C10 C4 C28 120.4(6) . .
C28 C4 H4 119.8 . .
C15 C5 N14 119.4(4) . .
C15 C5 N14 119.4(4) 2 .
C15 C5 C15 121.2(9) 2 .
C32 O6 Eu1 121.8(4) . .
C16 N7 Eu1 125.8(4) . .
C16 N7 N33 105.8(5) . .
N33 N7 Eu1 126.0(4) . .
C3 O8 Eu1 92.8(4) . .
C3 O9 Eu1 91.2(4) . .
C4 C10 C3 120.3(6) . .
C4 C10 C21 120.8(6) . .
C21 C10 C3 118.8(6) . .
C29 O11 Eu1 125.1(4) . .
C13 O12 Eu1 126.5(5) . .
O12 C13 H13 118.6 . .
O12 C13 N19 122.8(8) . .
N19 C13 H13 118.6 . .
C38 N14 C5 128.6(5) . .
C38 N14 C5 128.6(5) 2 .
C38 N14 C38 102.8(9) 2 .
C5 C15 H15 120.0 . .
C5 C15 C18 119.9(6) . .
C18 C15 H15 120.0 . .
N7 C16 H16 124.0 . .
N7 C16 N17 112.0(6) . .
N17 C16 H16 124.0 . .
C16 N17 C23 103.9(6) . .
C16 N17 C30 126.2(5) . .
C23 N17 C30 129.8(6) . .
C15 C18 C29 118.2(5) . .
C20 C18 C15 118.5(6) . .
C20 C18 C29 123.4(6) . .
C13 N19 C27 118.7(7) . .
C13 N19 C37 123.4(7) . .
C37 N19 C27 117.8(6) . .
C18 C20 C18 122.1(8) . 2
C18 C20 H20 119.0 . .
C18 C20 H20 119.0 2 .
C10 C21 H21 121.1 . .
C30 C21 C10 117.9(6) 7_575 .
C30 C21 H21 121.1 7_575 .
C32 O22 Eu1 154.8(5) 7_565 .
N17 C23 H23 124.2 . .
N33 C23 N17 111.5(6) . .
N33 C23 H23 124.2 . .
C38 N24 N24 106.3(5) . 2
C28 C25 H25 120.6 7_575 .
C28 C25 C30 118.8(6) 7_575 .
C30 C25 H25 120.6 . .
C29 O26 Eu1 161.1(5) 7_565 .
N19 C27 H27A 109.5 . .
N19 C27 H27B 109.5 . .
N19 C27 H27C 109.5 . .
H27A C27 H27B 109.5 . .
H27A C27 H27C 109.5 . .
H27B C27 H27C 109.5 . .
C4 C28 C32 119.9(6) . 6_575
C25 C28 C4 120.0(6) 7_575 .
C25 C28 C32 119.8(6) 7_575 6_575
O11 C29 C18 118.2(5) . .
O26 C29 O11 125.0(6) 7_565 .
O26 C29 C18 116.8(6) 7_565 .
C21 C30 N17 118.7(6) 7_575 .
C25 C30 N17 119.2(6) . .
C25 C30 C21 122.1(6) . 7_575
O6 C32 Eu1 39.2(3) . .
O6 C32 O22 126.4(7) . 7_565
O6 C32 C28 118.2(6) . 6_675
O22 C32 Eu1 89.9(4) 7_565 .
O22 C32 C28 115.4(6) 7_565 6_675
C28 C32 Eu1 151.2(5) 6_675 .
C23 N33 N7 106.8(6) . .
N19 C37 H37A 109.5 . .
N19 C37 H37B 109.5 . .
N19 C37 H37C 109.5 . .
H37A C37 H37B 109.5 . .
H37A C37 H37C 109.5 . .
H37B C37 H37C 109.5 . .
N14 C38 H38 123.8 . .
N24 C38 N14 112.3(8) . .
N24 C38 H38 123.8 . .

loop_
_geom_bond_atom_site_label_1
_geom_bond_atom_site_label_2
_geom_bond_distance
_geom_bond_site_symmetry_2
Eu1 Eu1 4.3158(6) 7_565
Eu1 C3 2.823(6) .
Eu1 O6 2.387(5) .
Eu1 N7 2.581(5) .
Eu1 O8 2.474(4) .
Eu1 O9 2.501(4) .
Eu1 O11 2.401(4) .
Eu1 O12 2.404(5) .
Eu1 O22 2.297(5) .
Eu1 O26 2.333(4) .
Eu1 C32 3.212(7) .
C3 O8 1.246(7) .
C3 O9 1.258(7) .
C3 C10 1.527(8) .
C4 H4 0.9300 .
C4 C10 1.374(10) .
C4 C28 1.394(9) .
C5 N14 1.446(13) .
C5 C15 1.366(8) 2
C5 C15 1.366(8) .
O6 C32 1.233(8) .
N7 C16 1.303(9) .
N7 N33 1.391(7) .
C10 C21 1.396(9) .
O11 C29 1.258(8) .
O12 C13 1.258(9) .
C13 H13 0.9300 .
C13 N19 1.320(10) .
N14 C38 1.361(9) .
N14 C38 1.361(10) 2
C15 H15 0.9300 .
C15 C18 1.402(10) .
C16 H16 0.9300 .
C16 N17 1.342(9) .
N17 C23 1.350(9) .
N17 C30 1.438(8) .
C18 C20 1.374(7) .
C18 C29 1.506(8) .
N19 C27 1.481(9) .
N19 C37 1.417(11) .
C20 C18 1.374(7) 2
C20 H20 0.9300 .
C21 H21 0.9300 .
C21 C30 1.391(9) 7_575
O22 C32 1.267(8) 7_565
C23 H23 0.9300 .
C23 N33 1.293(9) .
N24 N24 1.409(13) 2
N24 C38 1.280(9) .
C25 H25 0.9300 .
C25 C28 1.385(9) 7_575
C25 C30 1.387(9) .
O26 C29 1.247(8) 7_565
C27 H27A 0.9600 .
C27 H27B 0.9600 .
C27 H27C 0.9600 .
C28 C25 1.385(9) 7_575
C28 C32 1.513(9) 6_575
C29 O26 1.247(8) 7_565
C30 C21 1.391(9) 7_575
C32 O22 1.267(8) 7_565
C32 C28 1.513(9) 6_675
C37 H37A 0.9600 .
C37 H37B 0.9600 .
C37 H37C 0.9600 .
C38 H38 0.9300 .

loop_
_geom_torsion_atom_site_label_1
_geom_torsion_atom_site_label_2
_geom_torsion_atom_site_label_3
_geom_torsion_atom_site_label_4
_geom_torsion
_geom_torsion_site_symmetry_1
_geom_torsion_site_symmetry_4
Eu1 O6 C32 O22 -25.0(9) . 7_565
Eu1 O6 C32 C28 156.4(4) . 6_675
Eu1 N7 C16 N17 162.3(4) . .
Eu1 N7 N33 C23 -163.0(5) . .
Eu1 O11 C29 C18 158.2(4) . .
Eu1 O11 C29 O26 -23.2(10) . 7_565
Eu1 O12 C13 N19 151.4(6) . .
C3 C10 C21 C30 174.0(5) . 7_575
C4 C10 C21 C30 -1.9(9) . 7_575
C5 N14 C38 N24 179.8(4) . .
C5 C15 C18 C20 0.2(8) . .
C5 C15 C18 C29 -179.8(5) . .
N7 C16 N17 C23 1.2(9) . .
N7 C16 N17 C30 -177.6(6) . .
O8 C3 O9 Eu1 0.8(6) . .
O8 C3 C10 C4 8.3(9) . .
O8 C3 C10 C21 -167.6(6) . .
O9 C3 O8 Eu1 -0.8(6) . .
O9 C3 C10 C4 -171.9(6) . .
O9 C3 C10 C21 12.2(8) . .
C10 C3 O8 Eu1 179.1(5) . .
C10 C3 O9 Eu1 -179.1(5) . .
C10 C4 C28 C25 2.6(9) . 7_575
C10 C4 C28 C32 176.1(6) . 6_575
O12 C13 N19 C27 175.5(7) . .
O12 C13 N19 C37 -0.3(12) . .
N14 C5 C15 C18 179.9(4) . .
C15 C5 N14 C38 51.8(5) . .
C15 C5 N14 C38 -128.2(5) . 2
C15 C5 N14 C38 51.8(5) 2 2
C15 C5 N14 C38 -128.2(5) 2 .
C15 C5 C15 C18 -0.1(4) 2 .
C15 C18 C20 C18 -0.1(4) . 2
C15 C18 C29 O11 -172.7(6) . .
C15 C18 C29 O26 8.6(9) . 7_565
C16 N7 N33 C23 0.1(8) . .
C16 N17 C23 N33 -1.2(9) . .
C16 N17 C30 C21 -47.6(9) . 7_575
C16 N17 C30 C25 129.8(7) . .
N17 C23 N33 N7 0.7(9) . .
C20 C18 C29 O11 7.3(9) . .
C20 C18 C29 O26 -171.4(6) . 7_565
C23 N17 C30 C21 133.9(8) . 7_575
C23 N17 C30 C25 -48.7(10) . .
N24 N24 C38 N14 0.5(10) 2 .
C28 C4 C10 C3 -176.6(5) . .
C28 C4 C10 C21 -0.8(10) . .
C28 C25 C30 N17 -176.1(5) 7_575 .
C28 C25 C30 C21 1.2(9) 7_575 7_575
C29 C18 C20 C18 179.9(7) . 2
C30 N17 C23 N33 177.6(7) . .
N33 N7 C16 N17 -0.8(8) . .
C38 N14 C38 N24 -0.2(4) 2 .
